data_4518846
loop_
_publ_author_name
'Iwaoka, Michio'
'Hiyoshi, Yuta'
'Arai, Shota'
'Ito, Takeru'

_publ_section_title
;
 Synthesis of 4-Selenothreofuranose Derivatives via Pummerer-Type
 Reactions of trans-3,4-Dioxygenated Tetrahydroselenophenes Mediated by a
 Selenonium Intermediate
;
_journal_name_full 'ACS Omega'
_journal_paper_doi 10.1021/acsomega.1c02160
_journal_year 2021
_chemical_formula_moiety 'C21 H35 Cl N4 O3 Se Si2'
_chemical_formula_sum 'C21 H35 Cl N4 O3 Se Si2'
_chemical_formula_weight 562.12
_space_group_crystal_system triclinic
_space_group_IT_number 2
_space_group_name_Hall '-P 1'
_space_group_name_H-M_alt 'P -1'
_atom_sites_solution_hydrogens geom
_atom_sites_solution_primary direct
_atom_sites_solution_secondary difmap
_audit_update_record
;
2021-02-20 deposited with the CCDC.	2021-04-24 downloaded from the CCDC.
;
_cell_angle_alpha 84.285(2)
_cell_angle_beta 80.343(2)
_cell_angle_gamma 63.044(2)
_cell_formula_units_Z 2
_cell_length_a 8.8839(2)
_cell_length_b 9.5920(2)
_cell_length_c 17.6313(5)
_cell_measurement_reflns_used 14712
_cell_measurement_temperature 93
_cell_measurement_theta_max 29.69
_cell_measurement_theta_min 2.62
_cell_volume 1319.76(6)
_computing_cell_refinement 'CrysAlisPro 1.171.39.46 (Rigaku OD, 2018)'
_computing_data_collection 'CrysAlisPro 1.171.39.46 (Rigaku OD, 2018)'
_computing_data_reduction 'CrysAlisPro 1.171.39.46 (Rigaku OD, 2018)'
_computing_molecular_graphics 'CrystalStructure 4.3'
_computing_publication_material 'CrystalStructure 4.3 (Rigaku, 2019)'
_computing_structure_refinement 'SHELXL Version 2018/3 (Sheldrick, 2008)'
_computing_structure_solution 'SHELXT Version 2018/2 (Sheldrick, 2014)'
_diffrn_ambient_temperature 93
_diffrn_detector_area_resol_mean 5.811
_diffrn_measured_fraction_theta_full 1.000
_diffrn_measured_fraction_theta_max 0.912
_diffrn_measurement_device_type 'Rigaku XtaLAB PRO'
_diffrn_measurement_method \w
_diffrn_radiation_type 'Mo K\a'
_diffrn_radiation_wavelength 0.71073
_diffrn_reflns_av_R_equivalents 0.068
_diffrn_reflns_av_unetI/netI 0.0766
_diffrn_reflns_Laue_measured_fraction_full 1.000
_diffrn_reflns_Laue_measured_fraction_max 0.912
_diffrn_reflns_limit_h_max 12
_diffrn_reflns_limit_h_min -12
_diffrn_reflns_limit_k_max 12
_diffrn_reflns_limit_k_min -13
_diffrn_reflns_limit_l_max 24
_diffrn_reflns_limit_l_min -24
_diffrn_reflns_number 41850
_diffrn_reflns_point_group_measured_fraction_full 1.000
_diffrn_reflns_point_group_measured_fraction_max 0.912
_diffrn_reflns_theta_full 25.242
_diffrn_reflns_theta_max 30.030
_diffrn_reflns_theta_min 2.383
_diffrn_standards_number 0
_exptl_absorpt_coefficient_mu 1.644
_exptl_absorpt_correction_T_max 0.921
_exptl_absorpt_correction_T_min 0.744
_exptl_absorpt_correction_type multi-scan
_exptl_absorpt_process_details
;
CrysAlisPro 1.171.39.46 (Rigaku Oxford Diffraction, 2018)
Empirical absorption correction using spherical harmonics,
 implemented in SCALE3 ABSPACK scaling algorithm.
;
_exptl_crystal_colour yellow
_exptl_crystal_density_diffrn 1.414
_exptl_crystal_density_method 'not measured'
_exptl_crystal_description plate
_exptl_crystal_F_000 584.00
_exptl_crystal_size_max 0.250
_exptl_crystal_size_mid 0.200
_exptl_crystal_size_min 0.050
_refine_diff_density_max 3.40
_refine_diff_density_min -0.94
_refine_ls_extinction_method none
_refine_ls_goodness_of_fit_ref 1.159
_refine_ls_hydrogen_treatment constr
_refine_ls_number_parameters 293
_refine_ls_number_reflns 17629
_refine_ls_number_restraints 12
_refine_ls_R_factor_all 0.0961
_refine_ls_R_factor_gt 0.0765
_refine_ls_shift/su_max 0.000
_refine_ls_structure_factor_coef Fsqd
_refine_ls_weighting_details 'w = 1/[\s^2^(Fo^2^)+(0.2000P)^2^] where P=(Fo^2^+2Fc^2^)/3'
_refine_ls_weighting_scheme calc
_refine_ls_wR_factor_gt 0.2473
_refine_ls_wR_factor_ref 0.2908
_reflns_Friedel_coverage 0.000
_reflns_number_gt 14257
_reflns_number_total 17629
_reflns_threshold_expression F^2^>2.0\s(F^2^)
_cod_data_source_file 2064007.cif
_cod_data_source_block xcalibur
_cod_database_code 4518846

loop_
_space_group_symop_id
_space_group_symop_operation_xyz
1 +X,+Y,+Z
2 -X,-Y,-Z

loop_
_atom_site_label
_atom_site_type_symbol
_atom_site_fract_x
_atom_site_fract_y
_atom_site_fract_z
_atom_site_U_iso_or_equiv
_atom_site_adp_type
_atom_site_occupancy
_atom_site_site_symmetry_order
_atom_site_calc_flag
_atom_site_refinement_flags_posn
_atom_site_refinement_flags_adp
_atom_site_refinement_flags_occupancy
_atom_site_disorder_assembly
_atom_site_disorder_group
Se1 Se 0.09162(10) 0.92056(9) 0.59136(5) 0.0112(2) Uani 1 1 d . . . . .
Cl1 Cl 0.2998(3) 0.1474(2) 0.42382(13) 0.0203(5) Uani 1 1 d . . . . .
Si1 Si 0.3930(3) 0.4268(2) 0.79562(13) 0.0090(5) Uani 1 1 d . . . . .
Si2 Si 0.4146(3) 0.7026(3) 0.85383(13) 0.0100(5) Uani 1 1 d . . . . .
O1 O 0.2460(7) 0.5544(6) 0.7451(3) 0.0097(11) Uani 1 1 d . . . . .
O2 O 0.4339(7) 0.5240(6) 0.8539(3) 0.0131(12) Uani 1 1 d . . . . .
O3 O 0.3720(7) 0.7868(7) 0.7686(3) 0.0138(12) Uani 1 1 d . . . . .
N1 N 0.1836(8) 0.5983(7) 0.5770(4) 0.0087(13) Uani 1 1 d . . . . .
N2 N 0.3329(8) 0.4568(8) 0.4712(4) 0.0131(14) Uani 1 1 d . . . . .
N3 N 0.0827(9) 0.2387(8) 0.5498(4) 0.0134(14) Uani 1 1 d . . . . .
N4 N 0.0226(8) 0.4526(8) 0.6283(4) 0.0123(14) Uani 1 1 d . . . . .
C1 C 0.1286(10) 0.7118(9) 0.6365(5) 0.0099(16) Uani 1 1 d . . . . .
H1 H 0.020196 0.719197 0.667452 0.012 Uiso 1 1 calc R U . . .
C2 C 0.2632(10) 0.6674(9) 0.6893(5) 0.0112(16) Uani 1 1 d . . . . .
H2 H 0.378970 0.619763 0.658340 0.013 Uiso 1 1 calc R U . . .
C3 C 0.2372(10) 0.8153(9) 0.7261(5) 0.0109(16) Uani 1 1 d . . . . .
H3 H 0.125139 0.860030 0.760158 0.013 Uiso 1 1 calc R U . . .
C4 C 0.2393(10) 0.9295(9) 0.6610(5) 0.0102(15) Uani 1 1 d . . . . .
H4A H 0.356610 0.898270 0.634138 0.012 Uiso 1 1 calc R U . . .
H4B H 0.193863 1.036378 0.680394 0.012 Uiso 1 1 calc R U . . .
C5 C 0.3001(9) 0.5774(10) 0.5109(5) 0.0124(17) Uani 1 1 d . . . . .
H5 H 0.351856 0.645290 0.495837 0.015 Uiso 1 1 calc R U . . .
C6 C 0.2293(10) 0.3920(9) 0.5109(5) 0.0107(16) Uani 1 1 d . . . . .
C7 C 0.1953(10) 0.2696(9) 0.5012(5) 0.0125(16) Uani 1 1 d . . . . .
C8 C 0.0017(10) 0.3344(10) 0.6104(5) 0.0153(18) Uani 1 1 d . . . . .
H8 H -0.080816 0.312527 0.644050 0.018 Uiso 1 1 calc R U . . .
C9 C 0.1352(9) 0.4794(9) 0.5772(5) 0.0097(16) Uani 1 1 d . . . . .
C10 C 0.5934(10) 0.3154(9) 0.7296(5) 0.0125(16) Uani 1 1 d . . . . .
H10 H 0.631942 0.393886 0.704183 0.015 Uiso 1 1 calc R U . . .
C11 C 0.5720(11) 0.2334(10) 0.6648(5) 0.0193(19) Uani 1 1 d . . . . .
H11A H 0.544885 0.148153 0.686655 0.023 Uiso 1 1 calc R U . . .
H11B H 0.678202 0.190807 0.628817 0.023 Uiso 1 1 calc R U . . .
H11C H 0.479171 0.308907 0.637359 0.023 Uiso 1 1 calc R U . . .
C12 C 0.7374(11) 0.1988(10) 0.7739(5) 0.0182(18) Uani 1 1 d . . . . .
H12A H 0.710718 0.113227 0.795603 0.022 Uiso 1 1 calc R U . . .
H12B H 0.748523 0.252472 0.815591 0.022 Uiso 1 1 calc R U . . .
H12C H 0.844885 0.156424 0.738761 0.022 Uiso 1 1 calc R U . . .
C13 C 0.2990(10) 0.3054(9) 0.8546(5) 0.0119(16) Uiso 1 1 d . U . . .
H13 H 0.394263 0.216729 0.877654 0.014 Uiso 1 1 calc R U . . .
C14 C 0.2243(12) 0.2317(11) 0.8060(6) 0.022(2) Uani 1 1 d . U . . .
H14A H 0.168077 0.177229 0.840307 0.026 Uiso 1 1 calc R U . . .
H14B H 0.316618 0.157007 0.770593 0.026 Uiso 1 1 calc R U . . .
H14C H 0.141156 0.314263 0.776507 0.026 Uiso 1 1 calc R U . . .
C15 C 0.1658(13) 0.3931(11) 0.9213(5) 0.025(2) Uani 1 1 d . U . . .
H15A H 0.210404 0.446697 0.949089 0.030 Uiso 1 1 calc R U . . .
H15B H 0.139521 0.318754 0.956418 0.030 Uiso 1 1 calc R U . . .
H15C H 0.061892 0.470225 0.901454 0.030 Uiso 1 1 calc R U . . .
C16 C 0.6259(10) 0.6936(9) 0.8630(5) 0.0141(17) Uani 1 1 d . . . . .
H16 H 0.668882 0.623521 0.908368 0.017 Uiso 1 1 calc R U . . .
C17 C 0.7543(12) 0.6206(13) 0.7925(6) 0.029(2) Uani 1 1 d . . . . .
H17A H 0.866337 0.608570 0.800165 0.035 Uiso 1 1 calc R U . . .
H17B H 0.717520 0.688386 0.747179 0.035 Uiso 1 1 calc R U . . .
H17C H 0.761690 0.517787 0.784818 0.035 Uiso 1 1 calc R U . . .
C18 C 0.6116(13) 0.8532(12) 0.8782(8) 0.035(3) Uani 1 1 d . . . . .
H18A H 0.725046 0.843352 0.881418 0.043 Uiso 1 1 calc R U . . .
H18B H 0.537258 0.892114 0.926781 0.043 Uiso 1 1 calc R U . . .
H18C H 0.563249 0.926597 0.836062 0.043 Uiso 1 1 calc R U . . .
C19 C 0.2467(11) 0.8126(10) 0.9339(5) 0.0193(19) Uani 1 1 d . . . . .
H19 H 0.245105 0.917310 0.935023 0.023 Uiso 1 1 calc R U . . .
C20 C 0.0644(11) 0.8416(10) 0.9227(5) 0.0205(19) Uani 1 1 d . . . . .
H20A H 0.066267 0.742268 0.912349 0.025 Uiso 1 1 calc R U . . .
H20B H 0.027252 0.914951 0.879135 0.025 Uiso 1 1 calc R U . . .
H20C H -0.014864 0.885758 0.969464 0.025 Uiso 1 1 calc R U . . .
C21 C 0.2924(13) 0.7291(11) 1.0121(5) 0.029(2) Uani 1 1 d . . . . .
H21A H 0.210884 0.794573 1.053746 0.035 Uiso 1 1 calc R U . . .
H21B H 0.407770 0.710896 1.017856 0.035 Uiso 1 1 calc R U . . .
H21C H 0.287688 0.628613 1.014256 0.035 Uiso 1 1 calc R U . . .

loop_
_atom_site_aniso_label
_atom_site_aniso_U_11
_atom_site_aniso_U_22
_atom_site_aniso_U_33
_atom_site_aniso_U_23
_atom_site_aniso_U_13
_atom_site_aniso_U_12
Se1 0.0141(4) 0.0079(4) 0.0126(4) 0.0024(3) -0.0079(3) -0.0043(3)
Cl1 0.0190(10) 0.0182(10) 0.0250(13) -0.0127(9) 0.0001(8) -0.0082(8)
Si1 0.0098(10) 0.0057(10) 0.0095(11) 0.0014(8) -0.0023(8) -0.0017(8)
Si2 0.0109(10) 0.0084(10) 0.0094(11) -0.0006(8) -0.0043(8) -0.0021(9)
O1 0.011(3) 0.006(3) 0.011(3) 0.003(2) -0.002(2) -0.003(2)
O2 0.012(3) 0.013(3) 0.014(3) 0.004(2) -0.004(2) -0.006(2)
O3 0.017(3) 0.019(3) 0.012(3) 0.003(2) -0.008(2) -0.012(3)
N1 0.011(3) 0.009(3) 0.008(3) 0.001(2) -0.002(2) -0.007(3)
N2 0.009(3) 0.015(4) 0.018(4) -0.004(3) -0.004(3) -0.007(3)
N3 0.016(3) 0.011(3) 0.016(4) 0.000(3) -0.006(3) -0.007(3)
N4 0.011(3) 0.011(3) 0.010(3) -0.002(3) -0.002(3) -0.001(3)
C1 0.010(4) 0.010(4) 0.012(4) 0.003(3) -0.005(3) -0.005(3)
C2 0.015(4) 0.009(4) 0.008(4) 0.004(3) -0.002(3) -0.005(3)
C3 0.011(4) 0.010(4) 0.010(4) -0.002(3) -0.005(3) -0.002(3)
C4 0.010(4) 0.013(4) 0.012(4) -0.005(3) -0.001(3) -0.008(3)
C5 0.005(4) 0.020(4) 0.014(4) 0.000(3) -0.003(3) -0.007(3)
C6 0.009(4) 0.010(4) 0.009(4) 0.002(3) -0.002(3) -0.001(3)
C7 0.009(4) 0.007(4) 0.022(4) 0.003(3) -0.008(3) -0.003(3)
C8 0.014(4) 0.012(4) 0.021(5) 0.009(3) -0.004(3) -0.008(3)
C9 0.009(4) 0.007(4) 0.015(4) 0.002(3) -0.007(3) -0.003(3)
C10 0.013(4) 0.008(4) 0.014(4) -0.001(3) -0.001(3) -0.002(3)
C11 0.018(4) 0.013(4) 0.019(5) -0.006(4) 0.001(4) -0.001(4)
C12 0.023(5) 0.014(4) 0.012(4) -0.001(3) 0.000(3) -0.004(4)
C14 0.025(5) 0.020(5) 0.025(5) -0.006(4) -0.002(4) -0.013(4)
C15 0.039(6) 0.023(5) 0.018(5) 0.005(4) -0.002(4) -0.020(4)
C16 0.016(4) 0.007(4) 0.019(4) 0.002(3) -0.009(3) -0.003(3)
C17 0.018(5) 0.047(7) 0.028(6) 0.005(5) -0.005(4) -0.019(5)
C18 0.027(5) 0.021(5) 0.063(8) -0.015(5) -0.012(5) -0.010(4)
C19 0.022(5) 0.008(4) 0.025(5) -0.004(3) -0.003(4) -0.004(4)
C20 0.017(4) 0.019(5) 0.017(5) -0.001(4) 0.000(3) -0.001(4)
C21 0.040(6) 0.026(5) 0.015(5) -0.007(4) -0.003(4) -0.009(5)

loop_
_atom_type_symbol
_atom_type_description
_atom_type_scat_dispersion_real
_atom_type_scat_dispersion_imag
_atom_type_scat_source
C C 0.0033 0.0016
;
International Tables for Crystallography
(Vol. C, Tables 4.2.6.8 and 6.1.1.4)
;
H H 0.0000 0.0000
;
International Tables for Crystallography
(Vol. C, Table 6.1.1.4)
;
Cl Cl 0.1484 0.1585
;
International Tables for Crystallography
(Vol. C, Tables 4.2.6.8 and 6.1.1.4)
;
N N 0.0061 0.0033
;
International Tables for Crystallography
(Vol. C, Tables 4.2.6.8 and 6.1.1.4)
;
O O 0.0106 0.0060
;
International Tables for Crystallography
(Vol. C, Tables 4.2.6.8 and 6.1.1.4)
;
Se Se -0.0929 2.2259
;
International Tables for Crystallography
(Vol. C, Tables 4.2.6.8 and 6.1.1.4)
;
Si Si 0.0817 0.0704
;
International Tables for Crystallography
(Vol. C, Tables 4.2.6.8 and 6.1.1.4)
;

loop_
_geom_angle_atom_site_label_1
_geom_angle_atom_site_label_2
_geom_angle_atom_site_label_3
_geom_angle
_geom_angle_site_symmetry_1
_geom_angle_site_symmetry_3
_geom_angle_publ_flag
C4 Se1 C1 89.1(3) . . ?
O2 Si1 O1 108.0(3) . . ?
O2 Si1 C13 108.5(3) . . ?
O1 Si1 C13 107.2(3) . . ?
O2 Si1 C10 108.1(3) . . ?
O1 Si1 C10 109.6(3) . . ?
C13 Si1 C10 115.3(4) . . ?
O2 Si2 O3 108.9(3) . . ?
O2 Si2 C19 109.4(4) . . ?
O3 Si2 C19 112.7(4) . . ?
O2 Si2 C16 109.3(3) . . ?
O3 Si2 C16 104.6(3) . . ?
C19 Si2 C16 111.7(4) . . ?
C2 O1 Si1 127.1(5) . . ?
Si1 O2 Si2 134.7(4) . . ?
C3 O3 Si2 131.6(5) . . ?
C5 N1 C9 105.1(7) . . ?
C5 N1 C1 128.9(7) . . ?
C9 N1 C1 126.0(7) . . ?
C5 N2 C6 104.9(7) . . ?
C7 N3 C8 116.7(7) . . ?
C8 N4 C9 112.3(7) . . ?
N1 C1 C2 111.4(6) . . ?
N1 C1 Se1 111.1(5) . . ?
C2 C1 Se1 106.0(5) . . ?
N1 C1 H1 109.4 . . ?
C2 C1 H1 109.4 . . ?
Se1 C1 H1 109.4 . . ?
O1 C2 C1 107.9(6) . . ?
O1 C2 C3 112.5(6) . . ?
C1 C2 C3 108.5(6) . . ?
O1 C2 H2 109.3 . . ?
C1 C2 H2 109.3 . . ?
C3 C2 H2 109.3 . . ?
O3 C3 C4 107.9(6) . . ?
O3 C3 C2 111.9(6) . . ?
C4 C3 C2 106.6(6) . . ?
O3 C3 H3 110.1 . . ?
C4 C3 H3 110.1 . . ?
C2 C3 H3 110.1 . . ?
C3 C4 Se1 104.9(5) . . ?
C3 C4 H4A 110.8 . . ?
Se1 C4 H4A 110.8 . . ?
C3 C4 H4B 110.8 . . ?
Se1 C4 H4B 110.8 . . ?
H4A C4 H4B 108.9 . . ?
N2 C5 N1 114.5(7) . . ?
N2 C5 H5 122.7 . . ?
N1 C5 H5 122.7 . . ?
C7 C6 N2 136.5(8) . . ?
C7 C6 C9 113.9(7) . . ?
N2 C6 C9 109.6(7) . . ?
N3 C7 C6 122.3(8) . . ?
N3 C7 Cl1 116.9(6) . . ?
C6 C7 Cl1 120.8(7) . . ?
N4 C8 N3 128.3(8) . . ?
N4 C8 H8 115.8 . . ?
N3 C8 H8 115.8 . . ?
N4 C9 N1 127.6(7) . . ?
N4 C9 C6 126.4(7) . . ?
N1 C9 C6 106.0(7) . . ?
C11 C10 C12 110.4(7) . . ?
C11 C10 Si1 114.7(6) . . ?
C12 C10 Si1 111.9(6) . . ?
C11 C10 H10 106.4 . . ?
C12 C10 H10 106.4 . . ?
Si1 C10 H10 106.4 . . ?
C10 C11 H11A 109.5 . . ?
C10 C11 H11B 109.5 . . ?
H11A C11 H11B 109.5 . . ?
C10 C11 H11C 109.5 . . ?
H11A C11 H11C 109.5 . . ?
H11B C11 H11C 109.5 . . ?
C10 C12 H12A 109.5 . . ?
C10 C12 H12B 109.5 . . ?
H12A C12 H12B 109.5 . . ?
C10 C12 H12C 109.5 . . ?
H12A C12 H12C 109.5 . . ?
H12B C12 H12C 109.5 . . ?
C15 C13 C14 110.0(7) . . ?
C15 C13 Si1 113.2(6) . . ?
C14 C13 Si1 113.1(6) . . ?
C15 C13 H13 106.7 . . ?
C14 C13 H13 106.7 . . ?
Si1 C13 H13 106.7 . . ?
C13 C14 H14A 109.5 . . ?
C13 C14 H14B 109.5 . . ?
H14A C14 H14B 109.5 . . ?
C13 C14 H14C 109.5 . . ?
H14A C14 H14C 109.5 . . ?
H14B C14 H14C 109.5 . . ?
C13 C15 H15A 109.5 . . ?
C13 C15 H15B 109.5 . . ?
H15A C15 H15B 109.5 . . ?
C13 C15 H15C 109.5 . . ?
H15A C15 H15C 109.5 . . ?
H15B C15 H15C 109.5 . . ?
C17 C16 C18 111.5(8) . . ?
C17 C16 Si2 110.5(6) . . ?
C18 C16 Si2 112.3(6) . . ?
C17 C16 H16 107.4 . . ?
C18 C16 H16 107.4 . . ?
Si2 C16 H16 107.4 . . ?
C16 C17 H17A 109.5 . . ?
C16 C17 H17B 109.5 . . ?
H17A C17 H17B 109.5 . . ?
C16 C17 H17C 109.5 . . ?
H17A C17 H17C 109.5 . . ?
H17B C17 H17C 109.5 . . ?
C16 C18 H18A 109.5 . . ?
C16 C18 H18B 109.5 . . ?
H18A C18 H18B 109.5 . . ?
C16 C18 H18C 109.5 . . ?
H18A C18 H18C 109.5 . . ?
H18B C18 H18C 109.5 . . ?
C21 C19 C20 110.7(8) . . ?
C21 C19 Si2 110.6(6) . . ?
C20 C19 Si2 113.3(6) . . ?
C21 C19 H19 107.3 . . ?
C20 C19 H19 107.3 . . ?
Si2 C19 H19 107.3 . . ?
C19 C20 H20A 109.5 . . ?
C19 C20 H20B 109.5 . . ?
H20A C20 H20B 109.5 . . ?
C19 C20 H20C 109.5 . . ?
H20A C20 H20C 109.5 . . ?
H20B C20 H20C 109.5 . . ?
C19 C21 H21A 109.5 . . ?
C19 C21 H21B 109.5 . . ?
H21A C21 H21B 109.5 . . ?
C19 C21 H21C 109.5 . . ?
H21A C21 H21C 109.5 . . ?
H21B C21 H21C 109.5 . . ?

loop_
_geom_bond_atom_site_label_1
_geom_bond_atom_site_label_2
_geom_bond_distance
_geom_bond_site_symmetry_2
_geom_bond_publ_flag
Se1 C4 1.974(7) . ?
Se1 C1 1.981(8) . ?
Cl1 C7 1.734(9) . ?
Si1 O2 1.637(6) . ?
Si1 O1 1.650(6) . ?
Si1 C13 1.866(8) . ?
Si1 C10 1.869(8) . ?
Si2 O2 1.643(6) . ?
Si2 O3 1.651(6) . ?
Si2 C19 1.870(9) . ?
Si2 C16 1.873(8) . ?
O1 C2 1.433(9) . ?
O3 C3 1.427(9) . ?
N1 C5 1.386(10) . ?
N1 C9 1.388(10) . ?
N1 C1 1.449(10) . ?
N2 C5 1.304(10) . ?
N2 C6 1.392(10) . ?
N3 C7 1.324(11) . ?
N3 C8 1.356(11) . ?
N4 C8 1.304(11) . ?
N4 C9 1.329(10) . ?
C1 C2 1.520(11) . ?
C1 H1 1.0000 . ?
C2 C3 1.524(11) . ?
C2 H2 1.0000 . ?
C3 C4 1.509(11) . ?
C3 H3 1.0000 . ?
C4 H4A 0.9900 . ?
C4 H4B 0.9900 . ?
C5 H5 0.9500 . ?
C6 C7 1.370(11) . ?
C6 C9 1.414(11) . ?
C8 H8 0.9500 . ?
C10 C11 1.533(12) . ?
C10 C12 1.536(11) . ?
C10 H10 1.0000 . ?
C11 H11A 0.9800 . ?
C11 H11B 0.9800 . ?
C11 H11C 0.9800 . ?
C12 H12A 0.9800 . ?
C12 H12B 0.9800 . ?
C12 H12C 0.9800 . ?
C13 C15 1.523(12) . ?
C13 C14 1.552(12) . ?
C13 H13 1.0000 . ?
C14 H14A 0.9800 . ?
C14 H14B 0.9800 . ?
C14 H14C 0.9800 . ?
C15 H15A 0.9800 . ?
C15 H15B 0.9800 . ?
C15 H15C 0.9800 . ?
C16 C17 1.519(13) . ?
C16 C18 1.524(12) . ?
C16 H16 1.0000 . ?
C17 H17A 0.9800 . ?
C17 H17B 0.9800 . ?
C17 H17C 0.9800 . ?
C18 H18A 0.9800 . ?
C18 H18B 0.9800 . ?
C18 H18C 0.9800 . ?
C19 C21 1.542(13) . ?
C19 C20 1.558(12) . ?
C19 H19 1.0000 . ?
C20 H20A 0.9800 . ?
C20 H20B 0.9800 . ?
C20 H20C 0.9800 . ?
C21 H21A 0.9800 . ?
C21 H21B 0.9800 . ?
C21 H21C 0.9800 . ?

loop_
_geom_torsion_atom_site_label_1
_geom_torsion_atom_site_label_2
_geom_torsion_atom_site_label_3
_geom_torsion_atom_site_label_4
_geom_torsion
_geom_torsion_site_symmetry_1
_geom_torsion_site_symmetry_2
_geom_torsion_site_symmetry_3
_geom_torsion_site_symmetry_4
_geom_torsion_publ_flag
O2 Si1 O1 C2 66.1(7) . . . . ?
C13 Si1 O1 C2 -177.2(6) . . . . ?
C10 Si1 O1 C2 -51.5(7) . . . . ?
O1 Si1 O2 Si2 -24.0(6) . . . . ?
C13 Si1 O2 Si2 -139.8(5) . . . . ?
C10 Si1 O2 Si2 94.5(6) . . . . ?
O3 Si2 O2 Si1 -11.0(6) . . . . ?
C19 Si2 O2 Si1 112.6(6) . . . . ?
C16 Si2 O2 Si1 -124.7(5) . . . . ?
O2 Si2 O3 C3 57.5(7) . . . . ?
C19 Si2 O3 C3 -64.1(8) . . . . ?
C16 Si2 O3 C3 174.3(7) . . . . ?
C5 N1 C1 C2 -75.9(9) . . . . ?
C9 N1 C1 C2 100.1(8) . . . . ?
C5 N1 C1 Se1 42.0(9) . . . . ?
C9 N1 C1 Se1 -142.0(6) . . . . ?
Si1 O1 C2 C1 157.9(5) . . . . ?
Si1 O1 C2 C3 -82.5(8) . . . . ?
N1 C1 C2 O1 -82.0(8) . . . . ?
Se1 C1 C2 O1 157.1(5) . . . . ?
N1 C1 C2 C3 155.9(6) . . . . ?
Se1 C1 C2 C3 35.0(7) . . . . ?
Si2 O3 C3 C4 166.7(6) . . . . ?
Si2 O3 C3 C2 -76.4(9) . . . . ?
O1 C2 C3 O3 68.4(8) . . . . ?
C1 C2 C3 O3 -172.3(6) . . . . ?
O1 C2 C3 C4 -173.9(6) . . . . ?
C1 C2 C3 C4 -54.6(8) . . . . ?
O3 C3 C4 Se1 166.1(5) . . . . ?
C2 C3 C4 Se1 45.8(7) . . . . ?
C6 N2 C5 N1 1.7(9) . . . . ?
C9 N1 C5 N2 -1.7(9) . . . . ?
C1 N1 C5 N2 175.0(7) . . . . ?
C5 N2 C6 C7 177.9(9) . . . . ?
C5 N2 C6 C9 -1.0(8) . . . . ?
C8 N3 C7 C6 -0.1(11) . . . . ?
C8 N3 C7 Cl1 179.8(6) . . . . ?
N2 C6 C7 N3 -178.2(8) . . . . ?
C9 C6 C7 N3 0.7(11) . . . . ?
N2 C6 C7 Cl1 1.9(13) . . . . ?
C9 C6 C7 Cl1 -179.3(5) . . . . ?
C9 N4 C8 N3 2.3(12) . . . . ?
C7 N3 C8 N4 -1.5(12) . . . . ?
C8 N4 C9 N1 177.7(7) . . . . ?
C8 N4 C9 C6 -1.6(11) . . . . ?
C5 N1 C9 N4 -178.4(7) . . . . ?
C1 N1 C9 N4 4.8(12) . . . . ?
C5 N1 C9 C6 0.9(8) . . . . ?
C1 N1 C9 C6 -175.9(7) . . . . ?
C7 C6 C9 N4 0.2(11) . . . . ?
N2 C6 C9 N4 179.4(7) . . . . ?
C7 C6 C9 N1 -179.1(6) . . . . ?
N2 C6 C9 N1 0.0(8) . . . . ?
O2 Si1 C10 C11 -172.9(6) . . . . ?
O1 Si1 C10 C11 -55.4(7) . . . . ?
C13 Si1 C10 C11 65.5(7) . . . . ?
O2 Si1 C10 C12 60.3(6) . . . . ?
O1 Si1 C10 C12 177.8(5) . . . . ?
C13 Si1 C10 C12 -61.2(7) . . . . ?
O2 Si1 C13 C15 43.5(7) . . . . ?
O1 Si1 C13 C15 -72.9(7) . . . . ?
C10 Si1 C13 C15 164.9(6) . . . . ?
O2 Si1 C13 C14 169.4(6) . . . . ?
O1 Si1 C13 C14 53.0(7) . . . . ?
C10 Si1 C13 C14 -69.3(7) . . . . ?
O2 Si2 C16 C17 65.3(7) . . . . ?
O3 Si2 C16 C17 -51.2(7) . . . . ?
C19 Si2 C16 C17 -173.4(6) . . . . ?
O2 Si2 C16 C18 -169.5(7) . . . . ?
O3 Si2 C16 C18 74.0(8) . . . . ?
C19 Si2 C16 C18 -48.2(8) . . . . ?
O2 Si2 C19 C21 58.6(7) . . . . ?
O3 Si2 C19 C21 179.9(6) . . . . ?
C16 Si2 C19 C21 -62.7(7) . . . . ?
O2 Si2 C19 C20 -66.3(7) . . . . ?
O3 Si2 C19 C20 55.0(7) . . . . ?
C16 Si2 C19 C20 172.4(6) . . . . ?
